data_4126410
loop_
_publ_author_name
'Tokmic, Kenan'
'Jackson, Bailey J.'
'Salazar, Andrea'
'Woods, Toby J.'
'Fout, Alison R.'

_publ_contact_author
;
Alison R. Fout 
University of Illinois 
School of Chemical Sciences 
A406 CLSL, Box 54-6 
600 South Mathews Avenue 
Urbana, Illinois  61801 
USA 
;
_publ_section_title
;
 Cobalt-Catalyzed and Lewis Acid-Assisted Nitrile Hydrogenation to Primary
 Amines: A Combined Effort
;
_journal_name_full 'Journal of the American Chemical Society'
_journal_paper_doi 10.1021/jacs.7b07368
_journal_year 2017
_chemical_formula_moiety 'C63 H53 Co N5 P, C4 H10 O'
_chemical_formula_sum 'C67 H63 Co N5 O P'
_chemical_formula_weight 1044.12
_space_group_crystal_system monoclinic
_space_group_IT_number 14
_space_group_name_Hall '-P 2yn'
_space_group_name_H-M_alt 'P 1 21/n 1'
_symmetry_space_group_name_Hall '-P 2yn'
_symmetry_space_group_name_H-M 'P 1 21/n 1'
_atom_sites_solution_hydrogens geom
_atom_sites_solution_primary direct
_audit_creation_date 2017-02-03
_audit_creation_method
;
Olex2 1.2
(compiled 2016.02.19 svn.r3266 for OlexSys, GUI svn.r5155)
;
_cell_angle_alpha 90
_cell_angle_beta 93.322(3)
_cell_angle_gamma 90
_cell_formula_units_Z 4
_cell_length_a 17.9017(10)
_cell_length_b 16.1949(10)
_cell_length_c 18.5938(12)
_cell_measurement_reflns_used 9985
_cell_measurement_temperature 100.0
_cell_measurement_theta_max 25.19
_cell_measurement_theta_min 2.28
_cell_volume 5381.6(6)
_computing_cell_refinement 'SAINT v8.34A (Bruker, 2013)'
_computing_data_collection 'APEX2 V2013.10-0 (Bruker, 2013)'
_computing_data_reduction 'SAINT v8.34A (Bruker, 2013)'
_computing_molecular_graphics 'Olex2 (Dolomanov et al., 2009)'
_computing_publication_material 'Olex2 (Dolomanov et al., 2009)'
_computing_structure_refinement 'XL (Sheldrick, 2008)'
_computing_structure_solution 'XT (Sheldrick, 2015)'
_diffrn_ambient_temperature 100.0
_diffrn_detector 'Bruker Photon 100 area detector'
_diffrn_detector_type 'photon counter area detector'
_diffrn_measured_fraction_theta_full 0.996
_diffrn_measured_fraction_theta_max 0.996
_diffrn_measurement_device 'kappa diffractometer'
_diffrn_measurement_device_type 'Bruker APEX-II CCD'
_diffrn_measurement_method '\f and \w scans'
_diffrn_radiation_monochromator 'multilayer mirrors'
_diffrn_radiation_probe x-ray
_diffrn_radiation_type MoK\a
_diffrn_radiation_wavelength 0.71073
_diffrn_reflns_av_R_equivalents 0.0983
_diffrn_reflns_av_unetI/netI 0.0490
_diffrn_reflns_Laue_measured_fraction_full 0.996
_diffrn_reflns_Laue_measured_fraction_max 0.996
_diffrn_reflns_limit_h_max 21
_diffrn_reflns_limit_h_min -21
_diffrn_reflns_limit_k_max 19
_diffrn_reflns_limit_k_min -19
_diffrn_reflns_limit_l_max 21
_diffrn_reflns_limit_l_min -22
_diffrn_reflns_number 128137
_diffrn_reflns_point_group_measured_fraction_full 0.996
_diffrn_reflns_point_group_measured_fraction_max 0.996
_diffrn_reflns_theta_full 25.438
_diffrn_reflns_theta_max 25.438
_diffrn_reflns_theta_min 1.535
_diffrn_source 'microfocus sealed X-ray tube'
_diffrn_source_target Mo
_diffrn_source_type 'Incoatec I\ms'
_diffrn_standards_number 0
_exptl_absorpt_coefficient_mu 0.398
_exptl_absorpt_correction_T_max 1.0000
_exptl_absorpt_correction_T_min 0.8874
_exptl_absorpt_correction_type integration
_exptl_absorpt_process_details
;
SADABS-2014/4 (Bruker,2014/4) was used for absorption correction.
wR2(int) was 0.0762 before and 0.0710 after correction.
The Ratio of minimum to maximum transmission is 0.8874.
The \l/2 correction factor is 0.00150.
;
_exptl_crystal_colour brown
_exptl_crystal_density_diffrn 1.289
_exptl_crystal_density_method 'not measured'
_exptl_crystal_description needle
_exptl_crystal_F_000 2200
_exptl_crystal_id cm72zsa
_exptl_crystal_size_max 0.416
_exptl_crystal_size_mid 0.064
_exptl_crystal_size_min 0.035
_refine_diff_density_max 0.306
_refine_diff_density_min -0.412
_refine_diff_density_rms 0.067
_refine_ls_extinction_method none
_refine_ls_goodness_of_fit_ref 1.068
_refine_ls_hydrogen_treatment constr
_refine_ls_matrix_type full
_refine_ls_number_parameters 684
_refine_ls_number_reflns 9921
_refine_ls_number_restraints 0
_refine_ls_restrained_S_all 1.068
_refine_ls_R_factor_all 0.0648
_refine_ls_R_factor_gt 0.0378
_refine_ls_shift/su_max 0.001
_refine_ls_shift/su_mean 0.000
_refine_ls_structure_factor_coef Fsqd
_refine_ls_weighting_details 'w=1/[\s^2^(Fo^2^)+(0.0479P)^2^+2.6830P] where P=(Fo^2^+2Fc^2^)/3'
_refine_ls_weighting_scheme calc
_refine_ls_wR_factor_gt 0.0890
_refine_ls_wR_factor_ref 0.1073
_reflns_Friedel_coverage 0.000
_reflns_number_gt 7368
_reflns_number_total 9921
_reflns_threshold_expression 'I > 2\s(I)'
_cod_data_source_file ja7b07368_si_002.cif
_cod_data_source_block cm72zsa
_cod_database_code 4126410
_shelx_space_group_comment
;
The symmetry employed for this shelxl refinement is uniquely defined 
by the following loop, which should always be used as a source of 
symmetry information in preference to the above space-group names. 
They are only intended as comments. 
;
_shelx_estimated_absorpt_t_max 0.986
_shelx_estimated_absorpt_t_min 0.852
_olex2_refinement_description
;
1. Fixed Uiso
 At 1.2 times of:
  All C(H) groups, All C(H,H) groups
 At 1.5 times of:
  All C(H,H,H) groups
2.a Secondary CH2 refined with riding coordinates:
 C65(H65A,H65B), C66(H66A,H66B)
2.b Aromatic/amide H refined with riding coordinates:
 C3(H3), C4(H4), C5(H5), C6(H6), C9(H9), C10(H10), C11(H11), C15(H15),
 C16(H16), C17(H17), C18(H18), C23(H23), C25(H25), C32(H32), C34(H34), C40(H40),
  C41(H41), C42(H42), C43(H43), C44(H44), C46(H46), C47(H47), C48(H48),
 C49(H49), C50(H50), C52(H52), C53(H53), C54(H54), C55(H55), C56(H56), C59(H59),
  C60(H60), C61(H61), C62(H62), C63(H63)
2.c Idealised Me refined as rotating group:
 C27(H27A,H27B,H27C), C28(H28A,H28B,H28C), C29(H29A,H29B,H29C), C36(H36A,H36B,
 H36C), C37(H37A,H37B,H37C), C38(H38A,H38B,H38C), C64(H64A,H64B,H64C), C67(H67A,
 H67B,H67C)
;
_shelx_shelxl_version_number 2014/7
_olex2_submission_special_instructions 'No special instructions were received'

loop_
_space_group_symop_operation_xyz
'x, y, z'
'-x+1/2, y+1/2, -z+1/2'
'-x, -y, -z'
'x-1/2, -y-1/2, z-1/2'

loop_
_atom_site_label
_atom_site_type_symbol
_atom_site_fract_x
_atom_site_fract_y
_atom_site_fract_z
_atom_site_U_iso_or_equiv
_atom_site_adp_type
_atom_site_occupancy
_atom_site_site_symmetry_order
_atom_site_calc_flag
_atom_site_refinement_flags_posn
Co1 Co 0.78929(2) 0.25464(2) 0.59062(2) 0.00981(9) Uani 1 1 d .
P1 P 0.81851(3) 0.24320(3) 0.47554(3) 0.01072(14) Uani 1 1 d .
N1 N 0.94299(10) 0.27221(11) 0.67352(10) 0.0127(4) Uani 1 1 d .
N2 N 0.90186(10) 0.14780(11) 0.64841(10) 0.0113(4) Uani 1 1 d .
N3 N 0.65803(10) 0.15814(11) 0.57045(10) 0.0107(4) Uani 1 1 d .
N4 N 0.61977(10) 0.28625(11) 0.56723(10) 0.0112(4) Uani 1 1 d .
N5 N 0.78817(10) 0.36901(11) 0.61151(10) 0.0125(4) Uani 1 1 d .
C1 C 0.88160(13) 0.23127(13) 0.64130(12) 0.0120(5) Uani 1 1 d .
C2 C 0.99794(13) 0.21664(14) 0.69962(12) 0.0141(5) Uani 1 1 d .
C3 C 1.06492(13) 0.23027(15) 0.73813(13) 0.0195(6) Uani 1 1 d .
H3 H 1.0813 0.2845 0.7505 0.023 Uiso 1 1 calc R
C4 C 1.10752(14) 0.16144(16) 0.75811(14) 0.0214(6) Uani 1 1 d .
H4 H 1.1534 0.1685 0.7858 0.026 Uiso 1 1 calc R
C5 C 1.08415(14) 0.08221(16) 0.73824(14) 0.0218(6) Uani 1 1 d .
H5 H 1.1153 0.0365 0.7513 0.026 Uiso 1 1 calc R
C6 C 1.01622(13) 0.06847(15) 0.69964(13) 0.0172(5) Uani 1 1 d .
H6 H 1.0004 0.0144 0.6860 0.021 Uiso 1 1 calc R
C7 C 0.97258(13) 0.13724(14) 0.68190(12) 0.0138(5) Uani 1 1 d .
C8 C 0.84327(12) 0.09336(13) 0.62602(12) 0.0111(5) Uani 1 1 d .
C9 C 0.84120(13) 0.00774(14) 0.62887(12) 0.0140(5) Uani 1 1 d .
H9 H 0.8842 -0.0233 0.6445 0.017 Uiso 1 1 calc R
C10 C 0.77358(13) -0.03123(14) 0.60795(12) 0.0151(5) Uani 1 1 d .
H10 H 0.7713 -0.0898 0.6085 0.018 Uiso 1 1 calc R
C11 C 0.70941(13) 0.01327(13) 0.58626(12) 0.0126(5) Uani 1 1 d .
H11 H 0.6636 -0.0140 0.5734 0.015 Uiso 1 1 calc R
C12 C 0.71487(13) 0.09878(13) 0.58413(12) 0.0106(5) Uani 1 1 d .
C13 C 0.78215(12) 0.14021(13) 0.60044(11) 0.0100(5) Uani 1 1 d .
C14 C 0.58096(13) 0.15429(14) 0.55833(12) 0.0119(5) Uani 1 1 d .
C15 C 0.52985(13) 0.08994(14) 0.55006(12) 0.0154(5) Uani 1 1 d .
H15 H 0.5458 0.0340 0.5498 0.018 Uiso 1 1 calc R
C16 C 0.45422(13) 0.11064(15) 0.54222(13) 0.0186(6) Uani 1 1 d .
H16 H 0.4180 0.0678 0.5372 0.022 Uiso 1 1 calc R
C17 C 0.43044(14) 0.19222(15) 0.54162(14) 0.0217(6) Uani 1 1 d .
H17 H 0.3785 0.2041 0.5359 0.026 Uiso 1 1 calc R
C18 C 0.48144(13) 0.25677(15) 0.54934(13) 0.0180(5) Uani 1 1 d .
H18 H 0.4654 0.3127 0.5491 0.022 Uiso 1 1 calc R
C19 C 0.55650(13) 0.23621(14) 0.55745(12) 0.0133(5) Uani 1 1 d .
C20 C 0.68456(13) 0.23970(13) 0.57725(12) 0.0118(5) Uani 1 1 d .
C21 C 0.95010(13) 0.35910(13) 0.68900(13) 0.0133(5) Uani 1 1 d .
C22 C 0.98344(14) 0.41084(15) 0.64040(13) 0.0184(5) Uani 1 1 d .
C23 C 0.99480(14) 0.49345(15) 0.65983(13) 0.0215(6) Uani 1 1 d .
H23 H 1.0165 0.5298 0.6268 0.026 Uiso 1 1 calc R
C24 C 0.97536(13) 0.52400(14) 0.72574(13) 0.0160(5) Uani 1 1 d .
C25 C 0.94196(13) 0.47047(14) 0.77233(13) 0.0183(5) Uani 1 1 d .
H25 H 0.9280 0.4908 0.8176 0.022 Uiso 1 1 calc R
C26 C 0.92809(13) 0.38797(14) 0.75520(13) 0.0164(5) Uani 1 1 d .
C27 C 1.00624(19) 0.37842(18) 0.56896(15) 0.0393(8) Uani 1 1 d .
H27A H 1.0434 0.3345 0.5771 0.059 Uiso 1 1 calc GR
H27B H 1.0279 0.4234 0.5416 0.059 Uiso 1 1 calc GR
H27C H 0.9622 0.3563 0.5417 0.059 Uiso 1 1 calc GR
C28 C 0.98907(15) 0.61299(14) 0.74667(14) 0.0235(6) Uani 1 1 d .
H28A H 1.0304 0.6350 0.7201 0.035 Uiso 1 1 calc GR
H28B H 1.0020 0.6164 0.7985 0.035 Uiso 1 1 calc GR
H28C H 0.9437 0.6454 0.7349 0.035 Uiso 1 1 calc GR
C29 C 0.89164(18) 0.33153(16) 0.80688(15) 0.0340(7) Uani 1 1 d .
H29A H 0.8516 0.3002 0.7811 0.051 Uiso 1 1 calc GR
H29B H 0.8705 0.3644 0.8450 0.051 Uiso 1 1 calc GR
H29C H 0.9290 0.2932 0.8282 0.051 Uiso 1 1 calc GR
C30 C 0.61272(12) 0.37323(13) 0.58215(13) 0.0127(5) Uani 1 1 d .
C31 C 0.60331(13) 0.42890(14) 0.52524(13) 0.0142(5) Uani 1 1 d .
C32 C 0.59272(13) 0.51205(14) 0.54254(13) 0.0163(5) Uani 1 1 d .
H32 H 0.5861 0.5512 0.5047 0.020 Uiso 1 1 calc R
C33 C 0.59161(13) 0.53892(14) 0.61327(13) 0.0158(5) Uani 1 1 d .
C34 C 0.60131(13) 0.48097(14) 0.66849(13) 0.0157(5) Uani 1 1 d .
H34 H 0.6008 0.4989 0.7171 0.019 Uiso 1 1 calc R
C35 C 0.61175(13) 0.39769(14) 0.65410(13) 0.0144(5) Uani 1 1 d .
C36 C 0.60561(15) 0.40226(15) 0.44783(13) 0.0202(6) Uani 1 1 d .
H36A H 0.6575 0.3911 0.4367 0.030 Uiso 1 1 calc GR
H36B H 0.5852 0.4463 0.4163 0.030 Uiso 1 1 calc GR
H36C H 0.5757 0.3520 0.4401 0.030 Uiso 1 1 calc GR
C37 C 0.58127(14) 0.62847(14) 0.63187(14) 0.0215(6) Uani 1 1 d .
H37A H 0.5821 0.6619 0.5880 0.032 Uiso 1 1 calc GR
H37B H 0.6218 0.6461 0.6661 0.032 Uiso 1 1 calc GR
H37C H 0.5331 0.6357 0.6536 0.032 Uiso 1 1 calc GR
C38 C 0.62496(15) 0.33636(15) 0.71431(13) 0.0201(6) Uani 1 1 d .
H38A H 0.5903 0.2899 0.7070 0.030 Uiso 1 1 calc GR
H38B H 0.6166 0.3631 0.7604 0.030 Uiso 1 1 calc GR
H38C H 0.6766 0.3162 0.7147 0.030 Uiso 1 1 calc GR
C39 C 0.91487(13) 0.21125(14) 0.45857(12) 0.0132(5) Uani 1 1 d .
C40 C 0.94471(14) 0.13806(14) 0.48900(13) 0.0168(5) Uani 1 1 d .
H40 H 0.9135 0.1026 0.5148 0.020 Uiso 1 1 calc R
C41 C 1.01873(14) 0.11677(15) 0.48206(14) 0.0220(6) Uani 1 1 d .
H41 H 1.0379 0.0673 0.5034 0.026 Uiso 1 1 calc R
C42 C 1.06523(14) 0.16740(16) 0.44406(14) 0.0236(6) Uani 1 1 d .
H42 H 1.1161 0.1528 0.4394 0.028 Uiso 1 1 calc R
C43 C 1.03653(14) 0.23930(15) 0.41311(14) 0.0211(6) Uani 1 1 d .
H43 H 1.0679 0.2741 0.3868 0.025 Uiso 1 1 calc R
C44 C 0.96230(13) 0.26090(14) 0.42019(12) 0.0159(5) Uani 1 1 d .
H44 H 0.9434 0.3104 0.3985 0.019 Uiso 1 1 calc R
C45 C 0.80945(13) 0.33089(14) 0.41260(13) 0.0140(5) Uani 1 1 d .
C46 C 0.80048(13) 0.32089(15) 0.33819(13) 0.0174(5) Uani 1 1 d .
H46 H 0.7941 0.2670 0.3185 0.021 Uiso 1 1 calc R
C47 C 0.80072(14) 0.38867(15) 0.29225(14) 0.0218(6) Uani 1 1 d .
H47 H 0.7952 0.3809 0.2416 0.026 Uiso 1 1 calc R
C48 C 0.80897(15) 0.46705(16) 0.32024(14) 0.0255(6) Uani 1 1 d .
H48 H 0.8085 0.5135 0.2890 0.031 Uiso 1 1 calc R
C49 C 0.81787(18) 0.47783(16) 0.39385(15) 0.0345(7) Uani 1 1 d .
H49 H 0.8235 0.5319 0.4132 0.041 Uiso 1 1 calc R
C50 C 0.81864(16) 0.41004(15) 0.43984(14) 0.0257(6) Uani 1 1 d .
H50 H 0.8255 0.4181 0.4904 0.031 Uiso 1 1 calc R
C51 C 0.76157(13) 0.16500(14) 0.42486(12) 0.0137(5) Uani 1 1 d .
C52 C 0.78842(15) 0.08956(14) 0.40122(13) 0.0194(6) Uani 1 1 d .
H52 H 0.8403 0.0775 0.4075 0.023 Uiso 1 1 calc R
C53 C 0.74003(16) 0.03186(16) 0.36862(14) 0.0276(6) Uani 1 1 d .
H53 H 0.7592 -0.0193 0.3529 0.033 Uiso 1 1 calc R
C54 C 0.66436(15) 0.04807(16) 0.35876(13) 0.0249(6) Uani 1 1 d .
H54 H 0.6315 0.0079 0.3372 0.030 Uiso 1 1 calc R
C55 C 0.63690(15) 0.12323(16) 0.38056(13) 0.0218(6) Uani 1 1 d .
H55 H 0.5851 0.1353 0.3731 0.026 Uiso 1 1 calc R
C56 C 0.68497(13) 0.18106(15) 0.41329(12) 0.0166(5) Uani 1 1 d .
H56 H 0.6655 0.2325 0.4281 0.020 Uiso 1 1 calc R
C57 C 0.78608(13) 0.43830(14) 0.62641(12) 0.0136(5) Uani 1 1 d .
C58 C 0.78372(13) 0.52594(14) 0.63912(13) 0.0137(5) Uani 1 1 d .
C59 C 0.77879(13) 0.55769(14) 0.70816(13) 0.0167(5) Uani 1 1 d .
H59 H 0.7769 0.5214 0.7481 0.020 Uiso 1 1 calc R
C60 C 0.77669(14) 0.64239(14) 0.71859(13) 0.0183(5) Uani 1 1 d .
H60 H 0.7741 0.6641 0.7658 0.022 Uiso 1 1 calc R
C61 C 0.77834(13) 0.69534(15) 0.66020(13) 0.0190(6) Uani 1 1 d .
H61 H 0.7766 0.7533 0.6675 0.023 Uiso 1 1 calc R
C62 C 0.78255(14) 0.66402(15) 0.59116(14) 0.0216(6) Uani 1 1 d .
H62 H 0.7837 0.7006 0.5513 0.026 Uiso 1 1 calc R
C63 C 0.78512(14) 0.57963(15) 0.58036(14) 0.0204(6) Uani 1 1 d .
H63 H 0.7878 0.5582 0.5330 0.024 Uiso 1 1 calc R
O1 O 0.30669(10) 0.27850(11) 0.66672(10) 0.0290(4) Uani 1 1 d .
C64 C 0.20704(17) 0.21112(18) 0.59914(16) 0.0355(7) Uani 1 1 d .
H64A H 0.2428 0.1854 0.5681 0.053 Uiso 1 1 calc GR
H64B H 0.1596 0.2208 0.5714 0.053 Uiso 1 1 calc GR
H64C H 0.1985 0.1745 0.6398 0.053 Uiso 1 1 calc GR
C65 C 0.23802(17) 0.29218(18) 0.62706(16) 0.0353(7) Uani 1 1 d .
H65A H 0.2459 0.3298 0.5862 0.042 Uiso 1 1 calc R
H65B H 0.2020 0.3185 0.6583 0.042 Uiso 1 1 calc R
C66 C 0.34211(17) 0.35264(18) 0.69007(17) 0.0392(8) Uani 1 1 d .
H66A H 0.3096 0.3828 0.7224 0.047 Uiso 1 1 calc R
H66B H 0.3503 0.3883 0.6480 0.047 Uiso 1 1 calc R
C67 C 0.41529(17) 0.33370(19) 0.72903(17) 0.0380(8) Uani 1 1 d .
H67A H 0.4470 0.3029 0.6971 0.057 Uiso 1 1 calc GR
H67B H 0.4068 0.3004 0.7718 0.057 Uiso 1 1 calc GR
H67C H 0.4402 0.3854 0.7438 0.057 Uiso 1 1 calc GR

loop_
_atom_site_aniso_label
_atom_site_aniso_U_11
_atom_site_aniso_U_22
_atom_site_aniso_U_33
_atom_site_aniso_U_23
_atom_site_aniso_U_13
_atom_site_aniso_U_12
Co1 0.00994(17) 0.00812(15) 0.01131(17) -0.00054(12) 0.00012(12) 0.00020(12)
P1 0.0108(3) 0.0104(3) 0.0110(3) -0.0003(2) 0.0010(2) 0.0003(2)
N1 0.0104(10) 0.0134(10) 0.0141(10) -0.0021(8) -0.0013(8) -0.0003(8)
N2 0.0097(10) 0.0112(9) 0.0129(10) -0.0013(8) -0.0008(8) -0.0001(8)
N3 0.0102(10) 0.0100(9) 0.0119(10) -0.0005(8) 0.0002(8) -0.0001(8)
N4 0.0084(10) 0.0090(9) 0.0160(10) 0.0002(8) -0.0009(8) 0.0013(8)
N5 0.0114(11) 0.0137(11) 0.0123(10) 0.0010(8) -0.0003(8) -0.0009(8)
C1 0.0129(12) 0.0113(11) 0.0121(12) -0.0021(9) 0.0040(10) -0.0007(9)
C2 0.0140(13) 0.0169(12) 0.0116(12) 0.0013(9) 0.0022(10) 0.0019(10)
C3 0.0133(13) 0.0247(14) 0.0204(14) -0.0026(11) 0.0002(11) -0.0036(10)
C4 0.0110(13) 0.0301(15) 0.0227(14) 0.0022(11) -0.0031(11) 0.0013(11)
C5 0.0137(14) 0.0264(14) 0.0250(15) 0.0055(11) -0.0021(11) 0.0064(11)
C6 0.0152(13) 0.0175(12) 0.0189(13) 0.0012(10) 0.0011(10) 0.0002(10)
C7 0.0113(13) 0.0179(12) 0.0121(12) 0.0002(9) -0.0006(10) -0.0003(10)
C8 0.0112(12) 0.0128(11) 0.0093(12) -0.0020(9) 0.0014(9) -0.0010(9)
C9 0.0147(13) 0.0131(12) 0.0141(12) 0.0004(9) -0.0006(10) 0.0044(10)
C10 0.0205(14) 0.0071(11) 0.0180(13) -0.0016(9) 0.0027(10) 0.0019(10)
C11 0.0129(13) 0.0128(11) 0.0121(12) -0.0014(9) 0.0007(10) -0.0024(9)
C12 0.0127(12) 0.0122(11) 0.0070(11) -0.0003(9) 0.0014(9) 0.0012(9)
C13 0.0129(13) 0.0096(11) 0.0078(11) -0.0028(9) 0.0013(9) 0.0004(9)
C14 0.0116(13) 0.0155(12) 0.0088(12) -0.0009(9) 0.0011(9) 0.0006(9)
C15 0.0167(14) 0.0152(12) 0.0143(13) -0.0034(10) 0.0005(10) -0.0031(10)
C16 0.0138(13) 0.0221(13) 0.0199(14) -0.0043(10) -0.0003(10) -0.0067(10)
C17 0.0104(13) 0.0268(14) 0.0276(15) -0.0039(11) -0.0016(11) 0.0006(11)
C18 0.0155(13) 0.0166(12) 0.0218(14) -0.0002(10) 0.0007(10) 0.0028(10)
C19 0.0123(12) 0.0162(12) 0.0112(12) -0.0011(9) 0.0000(9) -0.0024(10)
C20 0.0156(13) 0.0120(11) 0.0080(11) 0.0001(9) 0.0012(9) 0.0023(9)
C21 0.0096(12) 0.0111(11) 0.0186(13) -0.0014(9) -0.0037(10) -0.0006(9)
C22 0.0199(14) 0.0184(13) 0.0169(13) -0.0011(10) 0.0013(11) -0.0056(10)
C23 0.0276(15) 0.0183(13) 0.0188(14) 0.0024(10) 0.0041(11) -0.0070(11)
C24 0.0145(13) 0.0156(12) 0.0176(13) 0.0001(10) -0.0012(10) -0.0007(10)
C25 0.0204(14) 0.0173(12) 0.0177(13) -0.0025(10) 0.0045(11) 0.0005(10)
C26 0.0173(14) 0.0140(12) 0.0183(13) 0.0017(10) 0.0046(10) -0.0009(10)
C27 0.069(2) 0.0277(16) 0.0230(16) -0.0062(12) 0.0174(15) -0.0181(15)
C28 0.0302(16) 0.0161(13) 0.0245(15) -0.0014(11) 0.0048(12) -0.0036(11)
C29 0.054(2) 0.0184(14) 0.0318(17) -0.0039(12) 0.0249(15) -0.0062(13)
C30 0.0075(12) 0.0119(11) 0.0186(13) -0.0009(9) 0.0002(10) 0.0020(9)
C31 0.0094(12) 0.0146(12) 0.0184(13) -0.0015(10) -0.0016(10) 0.0018(10)
C32 0.0126(13) 0.0152(12) 0.0207(13) 0.0041(10) -0.0023(10) 0.0014(10)
C33 0.0097(13) 0.0136(12) 0.0241(14) -0.0016(10) 0.0004(10) 0.0013(10)
C34 0.0147(13) 0.0171(12) 0.0152(13) -0.0031(10) 0.0010(10) 0.0019(10)
C35 0.0089(12) 0.0164(12) 0.0180(13) 0.0005(10) 0.0008(10) 0.0014(9)
C36 0.0244(15) 0.0180(13) 0.0180(14) -0.0002(10) -0.0013(11) 0.0048(11)
C37 0.0212(14) 0.0148(12) 0.0282(15) -0.0020(11) -0.0019(11) 0.0018(11)
C38 0.0270(15) 0.0185(13) 0.0151(13) -0.0001(10) 0.0025(11) 0.0042(11)
C39 0.0147(13) 0.0145(12) 0.0104(12) -0.0046(9) 0.0003(10) 0.0009(10)
C40 0.0185(14) 0.0169(12) 0.0152(13) -0.0006(10) 0.0036(10) 0.0025(10)
C41 0.0239(15) 0.0182(13) 0.0237(14) -0.0025(11) -0.0016(12) 0.0095(11)
C42 0.0129(14) 0.0321(15) 0.0259(15) -0.0090(12) 0.0019(11) 0.0034(11)
C43 0.0162(13) 0.0256(14) 0.0220(14) -0.0050(11) 0.0045(11) -0.0026(11)
C44 0.0161(13) 0.0187(13) 0.0128(12) -0.0025(10) 0.0006(10) -0.0008(10)
C45 0.0078(12) 0.0154(12) 0.0190(13) 0.0015(10) 0.0035(10) 0.0018(9)
C46 0.0149(13) 0.0183(13) 0.0188(13) 0.0013(10) -0.0010(10) -0.0016(10)
C47 0.0206(15) 0.0267(14) 0.0175(14) 0.0070(11) -0.0042(11) -0.0010(11)
C48 0.0282(16) 0.0217(14) 0.0274(16) 0.0109(11) 0.0077(12) 0.0053(12)
C49 0.063(2) 0.0134(13) 0.0287(16) 0.0012(11) 0.0189(15) 0.0052(13)
C50 0.0447(18) 0.0173(13) 0.0162(14) 0.0013(10) 0.0108(12) 0.0016(12)
C51 0.0171(13) 0.0150(12) 0.0091(12) 0.0015(9) 0.0024(10) -0.0023(10)
C52 0.0212(14) 0.0174(13) 0.0197(14) -0.0040(10) 0.0016(11) -0.0010(11)
C53 0.0366(18) 0.0203(14) 0.0261(15) -0.0099(11) 0.0023(13) -0.0033(12)
C54 0.0314(17) 0.0259(14) 0.0175(14) -0.0054(11) 0.0021(12) -0.0157(12)
C55 0.0178(14) 0.0337(15) 0.0138(13) 0.0007(11) -0.0012(11) -0.0073(12)
C56 0.0193(14) 0.0179(12) 0.0126(12) -0.0007(10) 0.0026(10) -0.0006(10)
C57 0.0115(13) 0.0159(13) 0.0133(12) 0.0018(10) 0.0003(10) -0.0013(10)
C58 0.0106(12) 0.0121(12) 0.0186(13) -0.0004(10) 0.0017(10) -0.0003(9)
C59 0.0183(14) 0.0156(12) 0.0162(13) 0.0009(10) 0.0004(10) -0.0025(10)
C60 0.0204(14) 0.0176(12) 0.0169(13) -0.0048(10) 0.0011(11) -0.0012(10)
C61 0.0182(14) 0.0130(12) 0.0261(15) -0.0032(10) 0.0027(11) -0.0014(10)
C62 0.0311(16) 0.0147(12) 0.0193(14) 0.0043(10) 0.0034(11) -0.0024(11)
C63 0.0268(15) 0.0181(13) 0.0166(13) -0.0024(10) 0.0033(11) -0.0014(11)
O1 0.0295(11) 0.0273(10) 0.0299(11) 0.0011(8) -0.0011(9) 0.0030(8)
C64 0.0357(18) 0.0402(17) 0.0306(17) -0.0004(14) 0.0016(14) -0.0033(14)
C65 0.0385(19) 0.0361(17) 0.0306(17) 0.0042(13) -0.0054(14) 0.0052(14)
C66 0.044(2) 0.0282(16) 0.044(2) -0.0029(14) -0.0068(15) 0.0030(14)
C67 0.0371(19) 0.0370(17) 0.0394(19) -0.0004(14) -0.0020(15) -0.0019(14)

loop_
_atom_type_symbol
_atom_type_description
_atom_type_scat_dispersion_real
_atom_type_scat_dispersion_imag
_atom_type_scat_source
C C 0.0033 0.0016 'International Tables Vol C Tables 4.2.6.8 and 6.1.1.4'
H H 0.0000 0.0000 'International Tables Vol C Tables 4.2.6.8 and 6.1.1.4'
Co Co 0.3494 0.9721 'Int Tables Vol C Tables 4.2.6.8 and 6.1.1.4'
N N 0.0061 0.0033 'International Tables Vol C Tables 4.2.6.8 and 6.1.1.4'
O O 0.0106 0.0060 'International Tables Vol C Tables 4.2.6.8 and 6.1.1.4'
P P 0.1023 0.0942 'International Tables Vol C Tables 4.2.6.8 and 6.1.1.4'

loop_
_geom_angle_atom_site_label_1
_geom_angle_atom_site_label_2
_geom_angle_atom_site_label_3
_geom_angle
N5 Co1 P1 106.43(6)
C1 Co1 P1 102.33(7)
C1 Co1 N5 96.48(9)
C13 Co1 P1 91.85(7)
C13 Co1 N5 161.71(9)
C13 Co1 C1 79.37(9)
C13 Co1 C20 79.22(9)
C20 Co1 P1 98.53(7)
C20 Co1 N5 97.46(9)
C20 Co1 C1 150.42(10)
C39 P1 Co1 117.32(7)
C39 P1 C51 102.37(10)
C45 P1 Co1 121.77(8)
C45 P1 C39 99.00(10)
C45 P1 C51 100.30(10)
C51 P1 Co1 113.02(8)
C1 N1 C2 111.43(18)
C1 N1 C21 127.65(18)
C2 N1 C21 120.46(18)
C1 N2 C8 112.92(18)
C7 N2 C1 112.62(18)
C7 N2 C8 134.15(19)
C14 N3 C12 134.32(19)
C14 N3 C20 112.60(18)
C20 N3 C12 112.76(18)
C19 N4 C30 120.84(18)
C20 N4 C19 111.58(18)
C20 N4 C30 125.92(18)
C57 N5 Co1 177.6(2)
N1 C1 Co1 139.95(16)
N1 C1 N2 103.02(18)
N2 C1 Co1 116.92(15)
C3 C2 N1 130.5(2)
C3 C2 C7 122.1(2)
C7 C2 N1 107.3(2)
C2 C3 H3 121.4
C2 C3 C4 117.3(2)
C4 C3 H3 121.4
C3 C4 H4 119.4
C3 C4 C5 121.1(2)
C5 C4 H4 119.4
C4 C5 H5 119.2
C4 C5 C6 121.6(2)
C6 C5 H5 119.2
C5 C6 H6 121.4
C7 C6 C5 117.1(2)
C7 C6 H6 121.4
N2 C7 C2 105.53(19)
N2 C7 C6 133.7(2)
C6 C7 C2 120.8(2)
C9 C8 N2 129.2(2)
C9 C8 C13 122.4(2)
C13 C8 N2 108.40(18)
C8 C9 H9 121.2
C8 C9 C10 117.7(2)
C10 C9 H9 121.2
C9 C10 H10 118.9
C11 C10 C9 122.1(2)
C11 C10 H10 118.9
C10 C11 H11 121.1
C12 C11 C10 117.7(2)
C12 C11 H11 121.1
C11 C12 N3 129.2(2)
C11 C12 C13 122.3(2)
C13 C12 N3 108.39(18)
C8 C13 Co1 121.15(16)
C8 C13 C12 117.6(2)
C12 C13 Co1 121.24(16)
N3 C14 C15 134.0(2)
N3 C14 C19 105.52(19)
C15 C14 C19 120.5(2)
C14 C15 H15 121.3
C14 C15 C16 117.4(2)
C16 C15 H15 121.3
C15 C16 H16 119.2
C17 C16 C15 121.7(2)
C17 C16 H16 119.2
C16 C17 H17 119.5
C16 C17 C18 121.0(2)
C18 C17 H17 119.5
C17 C18 H18 121.4
C19 C18 C17 117.3(2)
C19 C18 H18 121.4
N4 C19 C14 107.37(19)
C18 C19 N4 130.5(2)
C18 C19 C14 122.1(2)
N3 C20 Co1 117.30(15)
N4 C20 Co1 139.69(16)
N4 C20 N3 102.88(18)
C22 C21 N1 119.6(2)
C22 C21 C26 121.7(2)
C26 C21 N1 118.5(2)
C21 C22 C23 118.0(2)
C21 C22 C27 120.7(2)
C23 C22 C27 121.3(2)
C22 C23 H23 119.0
C24 C23 C22 122.0(2)
C24 C23 H23 119.0
C23 C24 C25 118.0(2)
C23 C24 C28 121.6(2)
C25 C24 C28 120.4(2)
C24 C25 H25 118.8
C24 C25 C26 122.4(2)
C26 C25 H25 118.8
C21 C26 C29 121.1(2)
C25 C26 C21 117.9(2)
C25 C26 C29 121.0(2)
C22 C27 H27A 109.5
C22 C27 H27B 109.5
C22 C27 H27C 109.5
H27A C27 H27B 109.5
H27A C27 H27C 109.5
H27B C27 H27C 109.5
C24 C28 H28A 109.5
C24 C28 H28B 109.5
C24 C28 H28C 109.5
H28A C28 H28B 109.5
H28A C28 H28C 109.5
H28B C28 H28C 109.5
C26 C29 H29A 109.5
C26 C29 H29B 109.5
C26 C29 H29C 109.5
H29A C29 H29B 109.5
H29A C29 H29C 109.5
H29B C29 H29C 109.5
C31 C30 N4 119.6(2)
C31 C30 C35 122.4(2)
C35 C30 N4 117.9(2)
C30 C31 C32 117.4(2)
C30 C31 C36 122.1(2)
C32 C31 C36 120.5(2)
C31 C32 H32 119.0
C33 C32 C31 122.0(2)
C33 C32 H32 119.0
C32 C33 C34 118.6(2)
C32 C33 C37 121.9(2)
C34 C33 C37 119.4(2)
C33 C34 H34 119.2
C35 C34 C33 121.6(2)
C35 C34 H34 119.2
C30 C35 C38 121.0(2)
C34 C35 C30 118.0(2)
C34 C35 C38 121.0(2)
C31 C36 H36A 109.5
C31 C36 H36B 109.5
C31 C36 H36C 109.5
H36A C36 H36B 109.5
H36A C36 H36C 109.5
H36B C36 H36C 109.5
C33 C37 H37A 109.5
C33 C37 H37B 109.5
C33 C37 H37C 109.5
H37A C37 H37B 109.5
H37A C37 H37C 109.5
H37B C37 H37C 109.5
C35 C38 H38A 109.5
C35 C38 H38B 109.5
C35 C38 H38C 109.5
H38A C38 H38B 109.5
H38A C38 H38C 109.5
H38B C38 H38C 109.5
C40 C39 P1 120.31(18)
C44 C39 P1 121.90(17)
C44 C39 C40 117.6(2)
C39 C40 H40 119.4
C41 C40 C39 121.1(2)
C41 C40 H40 119.4
C40 C41 H41 119.8
C40 C41 C42 120.4(2)
C42 C41 H41 119.8
C41 C42 H42 120.4
C43 C42 C41 119.3(2)
C43 C42 H42 120.4
C42 C43 H43 119.8
C42 C43 C44 120.5(2)
C44 C43 H43 119.8
C39 C44 H44 119.4
C43 C44 C39 121.2(2)
C43 C44 H44 119.4
C46 C45 P1 122.84(18)
C50 C45 P1 118.51(18)
C50 C45 C46 118.4(2)
C45 C46 H46 119.5
C47 C46 C45 120.9(2)
C47 C46 H46 119.5
C46 C47 H47 120.0
C48 C47 C46 120.0(2)
C48 C47 H47 120.0
C47 C48 H48 120.2
C47 C48 C49 119.7(2)
C49 C48 H48 120.2
C48 C49 H49 119.8
C48 C49 C50 120.4(2)
C50 C49 H49 119.8
C45 C50 C49 120.6(2)
C45 C50 H50 119.7
C49 C50 H50 119.7
C52 C51 P1 124.83(18)
C52 C51 C56 117.9(2)
C56 C51 P1 117.21(17)
C51 C52 H52 119.7
C53 C52 C51 120.6(2)
C53 C52 H52 119.7
C52 C53 H53 119.6
C54 C53 C52 120.8(2)
C54 C53 H53 119.6
C53 C54 H54 120.3
C53 C54 C55 119.4(2)
C55 C54 H54 120.3
C54 C55 H55 120.0
C54 C55 C56 120.0(2)
C56 C55 H55 120.0
C51 C56 H56 119.4
C55 C56 C51 121.2(2)
C55 C56 H56 119.4
N5 C57 C58 175.6(2)
C59 C58 C57 121.3(2)
C59 C58 C63 119.8(2)
C63 C58 C57 118.9(2)
C58 C59 H59 120.0
C60 C59 C58 119.9(2)
C60 C59 H59 120.0
C59 C60 H60 120.0
C61 C60 C59 120.1(2)
C61 C60 H60 120.0
C60 C61 H61 119.9
C60 C61 C62 120.3(2)
C62 C61 H61 119.9
C61 C62 H62 120.0
C63 C62 C61 120.0(2)
C63 C62 H62 120.0
C58 C63 H63 120.0
C62 C63 C58 119.9(2)
C62 C63 H63 120.0
C65 O1 C66 112.8(2)
H64A C64 H64B 109.5
H64A C64 H64C 109.5
H64B C64 H64C 109.5
C65 C64 H64A 109.5
C65 C64 H64B 109.5
C65 C64 H64C 109.5
O1 C65 C64 109.6(2)
O1 C65 H65A 109.8
O1 C65 H65B 109.8
C64 C65 H65A 109.8
C64 C65 H65B 109.8
H65A C65 H65B 108.2
O1 C66 H66A 109.7
O1 C66 H66B 109.7
O1 C66 C67 109.9(2)
H66A C66 H66B 108.2
C67 C66 H66A 109.7
C67 C66 H66B 109.7
C66 C67 H67A 109.5
C66 C67 H67B 109.5
C66 C67 H67C 109.5
H67A C67 H67B 109.5
H67A C67 H67C 109.5
H67B C67 H67C 109.5

loop_
_geom_bond_atom_site_label_1
_geom_bond_atom_site_label_2
_geom_bond_distance
Co1 P1 2.2399(7)
Co1 N5 1.8927(19)
Co1 C1 1.893(2)
Co1 C13 1.867(2)
Co1 C20 1.892(2)
P1 C39 1.845(2)
P1 C45 1.841(2)
P1 C51 1.849(2)
N1 C1 1.389(3)
N1 C2 1.399(3)
N1 C21 1.441(3)
N2 C1 1.404(3)
N2 C7 1.389(3)
N2 C8 1.414(3)
N3 C12 1.412(3)
N3 C14 1.386(3)
N3 C20 1.407(3)
N4 C19 1.396(3)
N4 C20 1.387(3)
N4 C30 1.443(3)
N5 C57 1.157(3)
C2 C3 1.378(3)
C2 C7 1.397(3)
C3 H3 0.9500
C3 C4 1.389(3)
C4 H4 0.9500
C4 C5 1.393(4)
C5 H5 0.9500
C5 C6 1.394(3)
C6 H6 0.9500
C6 C7 1.389(3)
C8 C9 1.388(3)
C8 C13 1.392(3)
C9 H9 0.9500
C9 C10 1.400(3)
C10 H10 0.9500
C10 C11 1.396(3)
C11 H11 0.9500
C11 C12 1.389(3)
C12 C13 1.397(3)
C14 C15 1.389(3)
C14 C19 1.397(3)
C15 H15 0.9500
C15 C16 1.394(3)
C16 H16 0.9500
C16 C17 1.388(3)
C17 H17 0.9500
C17 C18 1.390(3)
C18 H18 0.9500
C18 C19 1.384(3)
C21 C22 1.392(3)
C21 C26 1.395(3)
C22 C23 1.397(3)
C22 C27 1.507(4)
C23 H23 0.9500
C23 C24 1.385(3)
C24 C25 1.385(3)
C24 C28 1.509(3)
C25 H25 0.9500
C25 C26 1.392(3)
C26 C29 1.502(3)
C27 H27A 0.9800
C27 H27B 0.9800
C27 H27C 0.9800
C28 H28A 0.9800
C28 H28B 0.9800
C28 H28C 0.9800
C29 H29A 0.9800
C29 H29B 0.9800
C29 H29C 0.9800
C30 C31 1.393(3)
C30 C35 1.396(3)
C31 C32 1.400(3)
C31 C36 1.505(3)
C32 H32 0.9500
C32 C33 1.386(3)
C33 C34 1.395(3)
C33 C37 1.505(3)
C34 H34 0.9500
C34 C35 1.390(3)
C35 C38 1.505(3)
C36 H36A 0.9800
C36 H36B 0.9800
C36 H36C 0.9800
C37 H37A 0.9800
C37 H37B 0.9800
C37 H37C 0.9800
C38 H38A 0.9800
C38 H38B 0.9800
C38 H38C 0.9800
C39 C40 1.406(3)
C39 C44 1.395(3)
C40 H40 0.9500
C40 C41 1.382(3)
C41 H41 0.9500
C41 C42 1.390(4)
C42 H42 0.9500
C42 C43 1.384(4)
C43 H43 0.9500
C43 C44 1.388(3)
C44 H44 0.9500
C45 C46 1.393(3)
C45 C50 1.385(3)
C46 H46 0.9500
C46 C47 1.391(3)
C47 H47 0.9500
C47 C48 1.377(4)
C48 H48 0.9500
C48 C49 1.380(4)
C49 H49 0.9500
C49 C50 1.391(4)
C50 H50 0.9500
C51 C52 1.393(3)
C51 C56 1.400(3)
C52 H52 0.9500
C52 C53 1.389(3)
C53 H53 0.9500
C53 C54 1.381(4)
C54 H54 0.9500
C54 C55 1.382(4)
C55 H55 0.9500
C55 C56 1.388(3)
C56 H56 0.9500
C57 C58 1.440(3)
C58 C59 1.390(3)
C58 C63 1.398(3)
C59 H59 0.9500
C59 C60 1.386(3)
C60 H60 0.9500
C60 C61 1.385(3)
C61 H61 0.9500
C61 C62 1.386(3)
C62 H62 0.9500
C62 C63 1.382(3)
C63 H63 0.9500
O1 C65 1.414(3)
O1 C66 1.414(3)
C64 H64A 0.9800
C64 H64B 0.9800
C64 H64C 0.9800
C64 C65 1.506(4)
C65 H65A 0.9900
C65 H65B 0.9900
C66 H66A 0.9900
C66 H66B 0.9900
C66 C67 1.492(4)
C67 H67A 0.9800
C67 H67B 0.9800
C67 H67C 0.9800

loop_
_geom_torsion_atom_site_label_1
_geom_torsion_atom_site_label_2
_geom_torsion_atom_site_label_3
_geom_torsion_atom_site_label_4
_geom_torsion
Co1 P1 C39 C40 54.8(2)
Co1 P1 C39 C44 -120.35(17)
Co1 P1 C45 C46 -156.11(17)
Co1 P1 C45 C50 29.8(2)
Co1 P1 C51 C52 -109.7(2)
Co1 P1 C51 C56 66.36(18)
P1 Co1 C1 N1 96.0(3)
P1 Co1 C1 N2 -79.43(17)
P1 Co1 C13 C8 92.82(18)
P1 Co1 C13 C12 -88.81(18)
P1 Co1 C20 N3 81.15(16)
P1 Co1 C20 N4 -93.9(2)
P1 C39 C40 C41 -174.37(18)
P1 C39 C44 C43 174.48(18)
P1 C45 C46 C47 -174.06(19)
P1 C45 C50 C49 175.2(2)
P1 C51 C52 C53 174.7(2)
P1 C51 C56 C55 -175.14(18)
N1 C2 C3 C4 178.6(2)
N1 C2 C7 N2 -2.4(3)
N1 C2 C7 C6 178.7(2)
N1 C21 C22 C23 -175.0(2)
N1 C21 C22 C27 5.2(4)
N1 C21 C26 C25 173.9(2)
N1 C21 C26 C29 -5.2(3)
N2 C8 C9 C10 175.2(2)
N2 C8 C13 Co1 6.4(3)
N2 C8 C13 C12 -171.99(19)
N3 C12 C13 Co1 -7.7(2)
N3 C12 C13 C8 170.76(19)
N3 C14 C15 C16 176.6(2)
N3 C14 C19 N4 1.5(2)
N3 C14 C19 C18 -177.4(2)
N4 C30 C31 C32 176.6(2)
N4 C30 C31 C36 -4.4(3)
N4 C30 C35 C34 -176.9(2)
N4 C30 C35 C38 5.7(3)
N5 Co1 C1 N1 -12.5(3)
N5 Co1 C1 N2 172.14(17)
N5 Co1 C13 C8 -87.7(3)
N5 Co1 C13 C12 90.6(3)
N5 Co1 C20 N3 -170.90(16)
N5 Co1 C20 N4 14.1(3)
C1 Co1 C13 C8 -9.38(18)
C1 Co1 C13 C12 169.0(2)
C1 Co1 C20 N3 -53.4(3)
C1 Co1 C20 N4 131.5(2)
C1 N1 C2 C3 -176.1(2)
C1 N1 C2 C7 1.9(3)
C1 N1 C21 C22 -95.3(3)
C1 N1 C21 C26 89.3(3)
C1 N2 C7 C2 2.3(3)
C1 N2 C7 C6 -179.0(3)
C1 N2 C8 C9 -176.1(2)
C1 N2 C8 C13 2.2(3)
C2 N1 C1 Co1 -176.2(2)
C2 N1 C1 N2 -0.5(2)
C2 N1 C21 C22 93.2(3)
C2 N1 C21 C26 -82.1(3)
C2 C3 C4 C5 1.7(4)
C3 C2 C7 N2 175.7(2)
C3 C2 C7 C6 -3.2(4)
C3 C4 C5 C6 -2.1(4)
C4 C5 C6 C7 -0.2(4)
C5 C6 C7 N2 -175.8(2)
C5 C6 C7 C2 2.7(4)
C7 N2 C1 Co1 175.80(16)
C7 N2 C1 N1 -1.2(2)
C7 N2 C8 C9 -3.1(4)
C7 N2 C8 C13 175.1(2)
C7 C2 C3 C4 0.9(4)
C8 N2 C1 Co1 -9.7(2)
C8 N2 C1 N1 173.37(18)
C8 N2 C7 C2 -170.7(2)
C8 N2 C7 C6 8.0(5)
C8 C9 C10 C11 -1.3(3)
C9 C8 C13 Co1 -175.15(17)
C9 C8 C13 C12 6.4(3)
C9 C10 C11 C12 1.6(3)
C10 C11 C12 N3 -173.9(2)
C10 C11 C12 C13 2.2(3)
C11 C12 C13 Co1 175.49(17)
C11 C12 C13 C8 -6.1(3)
C12 N3 C14 C15 -5.2(4)
C12 N3 C14 C19 172.7(2)
C12 N3 C20 Co1 7.7(2)
C12 N3 C20 N4 -175.63(17)
C13 Co1 C1 N1 -174.5(3)
C13 Co1 C1 N2 10.15(17)
C13 Co1 C20 N3 -9.12(16)
C13 Co1 C20 N4 175.8(3)
C13 C8 C9 C10 -2.8(3)
C14 N3 C12 C11 3.4(4)
C14 N3 C12 C13 -173.1(2)
C14 N3 C20 Co1 -177.85(15)
C14 N3 C20 N4 -1.1(2)
C14 C15 C16 C17 0.9(4)
C15 C14 C19 N4 179.7(2)
C15 C14 C19 C18 0.8(3)
C15 C16 C17 C18 -0.4(4)
C16 C17 C18 C19 0.1(4)
C17 C18 C19 N4 -179.0(2)
C17 C18 C19 C14 -0.3(4)
C19 N4 C20 Co1 177.6(2)
C19 N4 C20 N3 2.1(2)
C19 N4 C30 C31 -87.1(3)
C19 N4 C30 C35 89.6(3)
C19 C14 C15 C16 -1.0(3)
C20 Co1 C1 N1 -130.2(3)
C20 Co1 C1 N2 54.4(3)
C20 Co1 C13 C8 -168.8(2)
C20 Co1 C13 C12 9.52(18)
C20 N3 C12 C11 176.3(2)
C20 N3 C12 C13 -0.2(2)
C20 N3 C14 C15 -178.1(2)
C20 N3 C14 C19 -0.2(2)
C20 N4 C19 C14 -2.3(3)
C20 N4 C19 C18 176.5(2)
C20 N4 C30 C31 108.8(3)
C20 N4 C30 C35 -74.5(3)
C21 N1 C1 Co1 11.7(4)
C21 N1 C1 N2 -172.6(2)
C21 N1 C2 C3 -3.3(4)
C21 N1 C2 C7 174.6(2)
C21 C22 C23 C24 1.3(4)
C22 C21 C26 C25 -1.4(4)
C22 C21 C26 C29 179.5(2)
C22 C23 C24 C25 -1.7(4)
C22 C23 C24 C28 179.0(2)
C23 C24 C25 C26 0.5(4)
C24 C25 C26 C21 1.0(4)
C24 C25 C26 C29 -179.9(2)
C26 C21 C22 C23 0.3(4)
C26 C21 C22 C27 -179.5(2)
C27 C22 C23 C24 -178.9(3)
C28 C24 C25 C26 179.9(2)
C30 N4 C19 C14 -168.48(19)
C30 N4 C19 C18 10.3(4)
C30 N4 C20 Co1 -17.1(4)
C30 N4 C20 N3 167.4(2)
C30 C31 C32 C33 0.1(3)
C31 C30 C35 C34 -0.3(3)
C31 C30 C35 C38 -177.7(2)
C31 C32 C33 C34 0.0(4)
C31 C32 C33 C37 179.2(2)
C32 C33 C34 C35 -0.2(4)
C33 C34 C35 C30 0.4(3)
C33 C34 C35 C38 177.7(2)
C35 C30 C31 C32 0.1(3)
C35 C30 C31 C36 179.0(2)
C36 C31 C32 C33 -178.9(2)
C37 C33 C34 C35 -179.4(2)
C39 P1 C45 C46 73.8(2)
C39 P1 C45 C50 -100.3(2)
C39 P1 C51 C52 17.4(2)
C39 P1 C51 C56 -166.52(18)
C39 C40 C41 C42 -0.5(4)
C40 C39 C44 C43 -0.8(3)
C40 C41 C42 C43 -0.1(4)
C41 C42 C43 C44 0.3(4)
C42 C43 C44 C39 0.1(4)
C44 C39 C40 C41 1.0(3)
C45 P1 C39 C40 -172.22(19)
C45 P1 C39 C44 12.6(2)
C45 P1 C51 C52 119.1(2)
C45 P1 C51 C56 -64.83(19)
C45 C46 C47 C48 -0.8(4)
C46 C45 C50 C49 0.9(4)
C46 C47 C48 C49 0.8(4)
C47 C48 C49 C50 0.1(4)
C48 C49 C50 C45 -0.9(4)
C50 C45 C46 C47 0.0(4)
C51 P1 C39 C40 -69.5(2)
C51 P1 C39 C44 115.33(19)
C51 P1 C45 C46 -30.7(2)
C51 P1 C45 C50 155.3(2)
C51 C52 C53 C54 0.2(4)
C52 C51 C56 C55 1.2(3)
C52 C53 C54 C55 1.1(4)
C53 C54 C55 C56 -1.2(4)
C54 C55 C56 C51 0.1(4)
C56 C51 C52 C53 -1.3(4)
C57 C58 C59 C60 179.9(2)
C57 C58 C63 C62 179.7(2)
C58 C59 C60 C61 1.0(4)
C59 C58 C63 C62 0.8(4)
C59 C60 C61 C62 -0.4(4)
C60 C61 C62 C63 0.0(4)
C61 C62 C63 C58 -0.2(4)
C63 C58 C59 C60 -1.2(4)
C65 O1 C66 C67 -177.9(3)
C66 O1 C65 C64 175.4(2)
